data_7033559
loop_
_publ_author_name
'Li, Xiao-Lei'
'Min, Fan-Yong'
'Wang, Chao'
'Lin, Shuang-Yan'
'Liu, Zhiliang'
'Tang, Jinkui'

_publ_section_title
;
 [Ln(III)-Mn(II)-Ln(III)] heterometallic compounds: rare linear SMMs with
 divalent manganese ions.
;
_journal_issue 7
_journal_name_full 'Dalton transactions (Cambridge, England : 2003)'
_journal_page_first 3430
_journal_page_last 3438
_journal_paper_doi 10.1039/c4dt03713h
_journal_volume 44
_journal_year 2015
_chemical_formula_sum 'C28 H20 Er Mn0.5 O8'
_chemical_formula_weight 679.17
_chemical_name_systematic
; 
 ? 
;
_space_group_IT_number 2
_symmetry_cell_setting triclinic
_symmetry_space_group_name_Hall '-P 1'
_symmetry_space_group_name_H-M 'P -1'
_atom_sites_solution_hydrogens geom
_atom_sites_solution_primary direct
_atom_sites_solution_secondary difmap
_audit_creation_method SHELXL-97
_audit_update_record
;
2014-08-16 deposited with the CCDC.
2015-01-07 downloaded from the CCDC.
;
_cell_angle_alpha 95.695(4)
_cell_angle_beta 113.292(4)
_cell_angle_gamma 93.752(4)
_cell_formula_units_Z 2
_cell_length_a 10.051(2)
_cell_length_b 11.113(2)
_cell_length_c 12.086(3)
_cell_measurement_reflns_used 3098
_cell_measurement_temperature 298(2)
_cell_measurement_theta_max 25.08
_cell_measurement_theta_min 2.79
_cell_volume 1225.7(4)
_computing_cell_refinement 'Bruker SMART'
_computing_data_collection 'Bruker SMART'
_computing_data_reduction 'Bruker SAINT'
_computing_molecular_graphics 'Bruker SHELXTL'
_computing_publication_material 'Bruker SHELXTL'
_computing_structure_refinement 'SHELXL-97 (Sheldrick, 1997)'
_computing_structure_solution 'SHELXS-97 (Sheldrick, 1990)'
_diffrn_ambient_temperature 298(2)
_diffrn_measured_fraction_theta_full 0.989
_diffrn_measured_fraction_theta_max 0.989
_diffrn_measurement_device_type 'CCD area detector'
_diffrn_measurement_method 'phi and omega scans'
_diffrn_radiation_monochromator graphite
_diffrn_radiation_source 'fine-focus sealed tube'
_diffrn_radiation_type MoK\a
_diffrn_radiation_wavelength 0.71073
_diffrn_reflns_av_R_equivalents 0.0347
_diffrn_reflns_av_sigmaI/netI 0.0762
_diffrn_reflns_limit_h_max 10
_diffrn_reflns_limit_h_min -11
_diffrn_reflns_limit_k_max 13
_diffrn_reflns_limit_k_min -12
_diffrn_reflns_limit_l_max 14
_diffrn_reflns_limit_l_min -11
_diffrn_reflns_number 6313
_diffrn_reflns_theta_full 25.10
_diffrn_reflns_theta_max 25.10
_diffrn_reflns_theta_min 1.85
_exptl_absorpt_coefficient_mu 3.721
_exptl_absorpt_correction_T_max 0.8076
_exptl_absorpt_correction_T_min 0.5232
_exptl_absorpt_correction_type multi-scan
_exptl_absorpt_process_details crystalclear
_exptl_crystal_colour yellow
_exptl_crystal_density_meas 0
_exptl_crystal_density_method 'not measured'
_exptl_crystal_description block
_exptl_crystal_F_000 665
_exptl_crystal_size_max 0.20
_exptl_crystal_size_mid 0.16
_exptl_crystal_size_min 0.06
_refine_diff_density_max 0.916
_refine_diff_density_min -0.809
_refine_diff_density_rms 0.147
_refine_ls_extinction_method none
_refine_ls_goodness_of_fit_ref 1.026
_refine_ls_hydrogen_treatment constr
_refine_ls_matrix_type full
_refine_ls_number_parameters 340
_refine_ls_number_reflns 4323
_refine_ls_number_restraints 0
_refine_ls_restrained_S_all 1.026
_refine_ls_R_factor_all 0.0677
_refine_ls_R_factor_gt 0.0458
_refine_ls_shift/su_max 0.001
_refine_ls_shift/su_mean 0.000
_refine_ls_structure_factor_coef Fsqd
_refine_ls_weighting_details 'calc w=1/[\s^2^(Fo^2^)+(0.0455P)^2^+0.3113P] where P=(Fo^2^+2Fc^2^)/3'
_refine_ls_weighting_scheme calc
_refine_ls_wR_factor_gt 0.0935
_refine_ls_wR_factor_ref 0.1045
_reflns_number_gt 3374
_reflns_number_total 4323
_reflns_threshold_expression >2sigma(I)
_cod_data_source_file c4dt03713h2.cif
_cod_data_source_block mfy20130114_0m
_cod_depositor_comments
;
The following automatic conversions were performed:

'_exptl_absorpt_correction_type' value 'multi_scan' changed to
'multi-scan' according to
/usr/data/users/saulius/crontab/automatic-downloads/rss-feeds/RSC/lib/dictionaries/cif_core.dic
dictionary named 'cif_core.dic' version 2.4.2 from 2011-04-26.

Automatic conversion script
Id: cif_fix_values 2935 2014-11-11 08:27:57Z andrius 

 Adding full bibliography for 7033555--7033559.cif.
;
_cod_original_sg_symbol_H-M P-1
_cod_original_formula_sum 'C28 H20 Er Mn0.50 O8'
_cod_database_code 7033559

loop_
_symmetry_equiv_pos_as_xyz
'x, y, z'
'-x, -y, -z'

loop_
_atom_site_label
_atom_site_type_symbol
_atom_site_fract_x
_atom_site_fract_y
_atom_site_fract_z
_atom_site_U_iso_or_equiv
_atom_site_adp_type
_atom_site_occupancy
_atom_site_symmetry_multiplicity
_atom_site_calc_flag
_atom_site_refinement_flags
C1 C -0.4026(9) 0.3823(7) 0.6462(7) 0.040(2) Uani 1 1 d .
C2 C -0.5479(9) 0.4114(8) 0.5876(8) 0.049(2) Uani 1 1 d .
H2 H -0.6035 0.3785 0.5071 0.059 Uiso 1 1 calc R
C3 C -0.6065(9) 0.4866(9) 0.6473(9) 0.056(3) Uani 1 1 d .
H3 H -0.7008 0.5066 0.6081 0.067 Uiso 1 1 calc R
C4 C -0.5239(9) 0.5326(8) 0.7666(9) 0.052(2) Uani 1 1 d .
H4 H -0.5652 0.5824 0.8077 0.062 Uiso 1 1 calc R
C5 C -0.3833(9) 0.5087(7) 0.8282(7) 0.041(2) Uani 1 1 d .
H5 H -0.3323 0.5407 0.9096 0.049 Uiso 1 1 calc R
C6 C -0.3155(8) 0.4347(7) 0.7672(7) 0.0318(18) Uani 1 1 d .
C7 C -0.3530(10) 0.2974(8) 0.5784(8) 0.049(2) Uani 1 1 d .
H7 H -0.4200 0.2669 0.5002 0.059 Uiso 1 1 calc R
C8 C 0.0029(10) 0.5824(9) 0.6247(7) 0.047(2) Uani 1 1 d .
H8 H -0.0260 0.6150 0.5519 0.057 Uiso 1 1 calc R
C9 C 0.1196(9) 0.6526(7) 0.7271(7) 0.0354(19) Uani 1 1 d .
C10 C 0.1943(11) 0.7537(8) 0.7071(9) 0.051(2) Uani 1 1 d .
H10 H 0.1682 0.7708 0.6279 0.061 Uiso 1 1 calc R
C11 C 0.3030(12) 0.8274(9) 0.7990(10) 0.066(3) Uani 1 1 d .
H11 H 0.3527 0.8925 0.7832 0.079 Uiso 1 1 calc R
C12 C 0.3376(10) 0.8034(8) 0.9157(9) 0.060(3) Uani 1 1 d .
H12 H 0.4119 0.8530 0.9797 0.072 Uiso 1 1 calc R
C13 C 0.2640(9) 0.7065(7) 0.9406(7) 0.041(2) Uani 1 1 d .
H13 H 0.2857 0.6961 1.0211 0.049 Uiso 1 1 calc R
C14 C 0.1586(8) 0.6246(7) 0.8481(7) 0.0319(18) Uani 1 1 d .
C15 C 0.1646(9) 0.1951(8) 0.6121(7) 0.041(2) Uani 1 1 d .
C16 C 0.1391(10) 0.1126(8) 0.5067(8) 0.052(2) Uani 1 1 d .
H16 H 0.0512 0.1070 0.4390 0.062 Uiso 1 1 calc R
C17 C 0.2460(11) 0.0400(9) 0.5049(8) 0.059(3) Uani 1 1 d .
H17 H 0.2246 -0.0165 0.4363 0.071 Uiso 1 1 calc R
C18 C 0.3807(10) 0.0470(8) 0.5979(8) 0.052(2) Uani 1 1 d .
H18 H 0.4513 -0.0001 0.5917 0.062 Uiso 1 1 calc R
C19 C 0.4078(11) 0.1272(9) 0.7021(9) 0.057(3) Uani 1 1 d .
H19 H 0.4986 0.1334 0.7668 0.068 Uiso 1 1 calc R
C20 C 0.3027(9) 0.1995(8) 0.7134(7) 0.043(2) Uani 1 1 d .
C21 C 0.3348(10) 0.2780(8) 0.8228(8) 0.049(2) Uani 1 1 d .
H21 H 0.4309 0.2849 0.8796 0.059 Uiso 1 1 calc R
C22 C 0.1292(9) 0.1197(7) 0.9857(7) 0.044(2) Uani 1 1 d .
C23 C 0.1127(8) 0.2368(7) 1.0340(7) 0.0375(19) Uani 1 1 d .
C24 C 0.1626(9) 0.2629(7) 1.1604(7) 0.041(2) Uani 1 1 d .
H24 H 0.1505 0.3382 1.1941 0.049 Uiso 1 1 calc R
C25 C 0.2291(10) 0.1800(9) 1.2363(9) 0.057(3) Uani 1 1 d .
H25 H 0.2594 0.1997 1.3199 0.068 Uiso 1 1 calc R
C26 C 0.2513(11) 0.0669(9) 1.1893(10) 0.065(3) Uani 1 1 d .
H26 H 0.3008 0.0132 1.2412 0.079 Uiso 1 1 calc R
C27 C 0.1998(10) 0.0361(8) 1.0662(9) 0.058(3) Uani 1 1 d .
H27 H 0.2110 -0.0405 1.0345 0.069 Uiso 1 1 calc R
C28 C 0.0653(10) 0.0756(8) 0.8603(9) 0.055(2) Uani 1 1 d .
H28 H 0.0735 -0.0057 0.8399 0.066 Uiso 1 1 calc R
Er Er -0.00284(4) 0.33849(3) 0.75957(3) 0.03525(14) Uani 1 1 d .
Mn Mn 0.0000 0.5000 1.0000 0.0302(4) Uani 1 2 d S
O1 O -0.2332(6) 0.2596(5) 0.6102(5) 0.0487(15) Uani 1 1 d .
O2 O -0.1790(5) 0.4171(5) 0.8228(4) 0.0357(13) Uani 1 1 d .
O3 O -0.0635(7) 0.4845(6) 0.6214(5) 0.0488(15) Uani 1 1 d .
O4 O 0.0924(5) 0.5302(4) 0.8707(4) 0.0306(11) Uani 1 1 d .
O5 O 0.0655(6) 0.2628(6) 0.6137(5) 0.0490(15) Uani 1 1 d .
O6 O 0.2537(6) 0.3379(5) 0.8526(5) 0.0491(15) Uani 1 1 d .
O7 O 0.0511(6) 0.3173(4) 0.9630(4) 0.0338(12) Uani 1 1 d .
O8 O 0.0008(7) 0.1296(5) 0.7750(5) 0.0504(15) Uani 1 1 d .

loop_
_atom_site_aniso_label
_atom_site_aniso_U_11
_atom_site_aniso_U_22
_atom_site_aniso_U_33
_atom_site_aniso_U_23
_atom_site_aniso_U_13
_atom_site_aniso_U_12
C1 0.041(5) 0.042(5) 0.035(5) 0.008(4) 0.011(4) 0.011(4)
C2 0.032(5) 0.059(6) 0.037(5) -0.004(4) -0.001(4) -0.003(4)
C3 0.029(5) 0.078(7) 0.057(6) 0.008(5) 0.012(4) 0.010(5)
C4 0.039(5) 0.056(6) 0.071(7) 0.009(5) 0.032(5) 0.017(4)
C5 0.039(5) 0.053(5) 0.033(4) 0.000(4) 0.017(4) 0.004(4)
C6 0.026(4) 0.033(4) 0.036(4) 0.008(4) 0.012(4) 0.002(3)
C7 0.045(6) 0.051(6) 0.036(5) -0.011(4) 0.004(4) -0.001(5)
C8 0.062(6) 0.058(6) 0.028(5) 0.010(4) 0.021(4) 0.027(5)
C9 0.048(5) 0.038(5) 0.031(4) 0.007(4) 0.023(4) 0.021(4)
C10 0.070(7) 0.050(6) 0.054(6) 0.023(5) 0.039(5) 0.025(5)
C11 0.078(8) 0.056(6) 0.079(8) 0.022(6) 0.046(7) 0.003(6)
C12 0.057(6) 0.047(6) 0.073(7) 0.008(5) 0.027(5) -0.010(5)
C13 0.054(5) 0.038(5) 0.028(4) 0.003(4) 0.014(4) 0.005(4)
C14 0.039(5) 0.031(4) 0.035(4) 0.010(3) 0.021(4) 0.020(4)
C15 0.047(5) 0.053(5) 0.035(5) 0.014(4) 0.025(4) 0.015(4)
C16 0.060(6) 0.065(6) 0.035(5) 0.009(5) 0.022(4) 0.017(5)
C17 0.084(8) 0.054(6) 0.041(6) 0.002(5) 0.027(5) 0.019(6)
C18 0.056(6) 0.052(6) 0.059(6) 0.010(5) 0.033(5) 0.022(5)
C19 0.055(6) 0.064(6) 0.060(6) 0.018(5) 0.029(5) 0.021(5)
C20 0.043(5) 0.049(5) 0.039(5) 0.009(4) 0.018(4) 0.007(4)
C21 0.043(5) 0.060(6) 0.036(5) 0.005(4) 0.007(4) 0.013(5)
C22 0.051(5) 0.039(5) 0.040(5) 0.005(4) 0.016(4) 0.009(4)
C23 0.038(5) 0.040(5) 0.037(5) 0.007(4) 0.017(4) 0.004(4)
C24 0.046(5) 0.039(5) 0.043(5) 0.007(4) 0.021(4) 0.012(4)
C25 0.054(6) 0.059(6) 0.051(6) 0.011(5) 0.012(5) 0.011(5)
C26 0.060(7) 0.065(7) 0.070(7) 0.035(6) 0.016(6) 0.029(6)
C27 0.063(6) 0.046(6) 0.064(7) 0.010(5) 0.023(5) 0.024(5)
C28 0.072(7) 0.038(5) 0.061(6) 0.000(5) 0.035(5) 0.009(5)
Er 0.0407(2) 0.0400(2) 0.0252(2) -0.00063(14) 0.01375(15) 0.00981(16)
Mn 0.0361(9) 0.0341(9) 0.0224(8) 0.0003(7) 0.0143(7) 0.0080(7)
O1 0.041(4) 0.053(4) 0.044(3) -0.017(3) 0.013(3) 0.012(3)
O2 0.027(3) 0.051(3) 0.028(3) -0.001(2) 0.010(2) 0.013(3)
O3 0.064(4) 0.048(4) 0.032(3) 0.006(3) 0.015(3) 0.013(3)
O4 0.036(3) 0.026(3) 0.031(3) -0.001(2) 0.017(2) 0.001(2)
O5 0.054(4) 0.069(4) 0.032(3) 0.011(3) 0.022(3) 0.025(3)
O6 0.044(4) 0.060(4) 0.041(3) -0.008(3) 0.018(3) 0.011(3)
O7 0.050(3) 0.030(3) 0.026(3) 0.006(2) 0.018(2) 0.013(3)
O8 0.072(4) 0.036(3) 0.045(4) 0.001(3) 0.025(3) 0.005(3)

loop_
_atom_type_symbol
_atom_type_description
_atom_type_scat_dispersion_real
_atom_type_scat_dispersion_imag
_atom_type_scat_source
C C 0.0033 0.0016 'International Tables Vol C Tables 4.2.6.8 and 6.1.1.4'
H H 0.0000 0.0000 'International Tables Vol C Tables 4.2.6.8 and 6.1.1.4'
Er Er -0.2586 4.9576 'International Tables Vol C Tables 4.2.6.8 and 6.1.1.4'
Mn Mn 0.3368 0.7283 'International Tables Vol C Tables 4.2.6.8 and 6.1.1.4'
O O 0.0106 0.0060 'International Tables Vol C Tables 4.2.6.8 and 6.1.1.4'

loop_
_geom_angle_atom_site_label_1
_geom_angle_atom_site_label_2
_geom_angle_atom_site_label_3
_geom_angle
_geom_angle_site_symmetry_1
_geom_angle_site_symmetry_3
C6 C1 C2 120.0(7) . .
C6 C1 C7 122.9(7) . .
C2 C1 C7 117.1(8) . .
C3 C2 C1 121.1(8) . .
C3 C2 H2 119.5 . .
C1 C2 H2 119.5 . .
C2 C3 C4 118.7(8) . .
C2 C3 H3 120.7 . .
C4 C3 H3 120.7 . .
C5 C4 C3 123.2(8) . .
C5 C4 H4 118.4 . .
C3 C4 H4 118.4 . .
C4 C5 C6 119.8(8) . .
C4 C5 H5 120.1 . .
C6 C5 H5 120.1 . .
O2 C6 C1 122.6(7) . .
O2 C6 C5 120.4(7) . .
C1 C6 C5 117.0(7) . .
O1 C7 C1 128.2(8) . .
O1 C7 H7 115.9 . .
C1 C7 H7 115.9 . .
O3 C8 C9 127.9(8) . .
O3 C8 H8 116.1 . .
C9 C8 H8 116.1 . .
C10 C9 C14 119.6(8) . .
C10 C9 C8 118.4(8) . .
C14 C9 C8 122.0(8) . .
C11 C10 C9 122.5(8) . .
C11 C10 H10 118.8 . .
C9 C10 H10 118.8 . .
C10 C11 C12 118.2(9) . .
C10 C11 H11 120.9 . .
C12 C11 H11 120.9 . .
C11 C12 C13 121.5(9) . .
C11 C12 H12 119.3 . .
C13 C12 H12 119.3 . .
C12 C13 C14 121.7(8) . .
C12 C13 H13 119.2 . .
C14 C13 H13 119.2 . .
O4 C14 C13 122.1(7) . .
O4 C14 C9 121.5(7) . .
C13 C14 C9 116.3(7) . .
O5 C15 C16 119.8(8) . .
O5 C15 C20 122.9(8) . .
C16 C15 C20 117.3(8) . .
C17 C16 C15 119.8(8) . .
C17 C16 H16 120.1 . .
C15 C16 H16 120.1 . .
C18 C17 C16 123.8(9) . .
C18 C17 H17 118.1 . .
C16 C17 H17 118.1 . .
C17 C18 C19 117.2(8) . .
C17 C18 H18 121.4 . .
C19 C18 H18 121.4 . .
C18 C19 C20 122.3(9) . .
C18 C19 H19 118.8 . .
C20 C19 H19 118.8 . .
C19 C20 C21 120.1(8) . .
C19 C20 C15 119.3(8) . .
C21 C20 C15 120.6(8) . .
O6 C21 C20 128.9(8) . .
O6 C21 H21 115.6 . .
C20 C21 H21 115.6 . .
C28 C22 C23 123.1(8) . .
C28 C22 C27 116.9(8) . .
C23 C22 C27 119.7(8) . .
O7 C23 C24 121.0(7) . .
O7 C23 C22 121.5(7) . .
C24 C23 C22 117.5(7) . .
C25 C24 C23 121.7(8) . .
C25 C24 H24 119.1 . .
C23 C24 H24 119.1 . .
C24 C25 C26 120.8(9) . .
C24 C25 H25 119.6 . .
C26 C25 H25 119.6 . .
C27 C26 C25 119.3(8) . .
C27 C26 H26 120.3 . .
C25 C26 H26 120.3 . .
C26 C27 C22 120.9(9) . .
C26 C27 H27 119.6 . .
C22 C27 H27 119.6 . .
O8 C28 C22 128.8(8) . .
O8 C28 H28 115.6 . .
C22 C28 H28 115.6 . .
O5 Er O4 121.9(2) . .
O5 Er O7 137.22(18) . .
O4 Er O7 73.46(17) . .
O5 Er O1 81.1(2) . .
O4 Er O1 132.99(18) . .
O7 Er O1 119.25(19) . .
O5 Er O8 75.3(2) . .
O4 Er O8 142.64(19) . .
O7 Er O8 73.04(18) . .
O1 Er O8 78.9(2) . .
O5 Er O2 151.26(19) . .
O4 Er O2 71.43(17) . .
O7 Er O2 68.66(17) . .
O1 Er O2 72.82(18) . .
O8 Er O2 110.40(19) . .
O5 Er O6 73.4(2) . .
O4 Er O6 73.43(18) . .
O7 Er O6 74.47(19) . .
O1 Er O6 151.32(19) . .
O8 Er O6 82.1(2) . .
O2 Er O6 134.60(18) . .
O5 Er O3 76.7(2) . .
O4 Er O3 72.00(18) . .
O7 Er O3 141.76(18) . .
O1 Er O3 75.5(2) . .
O8 Er O3 144.4(2) . .
O2 Er O3 85.11(18) . .
O6 Er O3 110.2(2) . .
O4 Mn O4 180.000(2) . 2_567
O4 Mn O7 80.30(17) . .
O4 Mn O7 99.70(18) 2_567 .
O4 Mn O7 99.70(18) . 2_567
O4 Mn O7 80.30(17) 2_567 2_567
O7 Mn O7 180.000(2) . 2_567
O4 Mn O2 77.23(18) . .
O4 Mn O2 102.77(18) 2_567 .
O7 Mn O2 73.99(18) . .
O7 Mn O2 106.01(18) 2_567 .
O4 Mn O2 102.77(18) . 2_567
O4 Mn O2 77.23(18) 2_567 2_567
O7 Mn O2 106.01(18) . 2_567
O7 Mn O2 73.99(18) 2_567 2_567
O2 Mn O2 180.000(1) . 2_567
O4 Mn Er 134.38(12) . 2_567
O4 Mn Er 45.62(13) 2_567 2_567
O7 Mn Er 134.00(12) . 2_567
O7 Mn Er 46.00(12) 2_567 2_567
O2 Mn Er 133.15(12) . 2_567
O2 Mn Er 46.85(12) 2_567 2_567
C7 O1 Er 132.3(5) . .
C6 O2 Mn 133.3(5) . .
C6 O2 Er 134.6(5) . .
Mn O2 Er 89.58(16) . .
C8 O3 Er 130.3(6) . .
C14 O4 Mn 135.1(4) . .
C14 O4 Er 131.3(4) . .
Mn O4 Er 92.97(17) . .
C15 O5 Er 133.8(5) . .
C21 O6 Er 130.8(6) . .
C23 O7 Mn 132.5(5) . .
C23 O7 Er 134.4(5) . .
Mn O7 Er 92.05(17) . .
C28 O8 Er 131.4(6) . .

loop_
_geom_bond_atom_site_label_1
_geom_bond_atom_site_label_2
_geom_bond_distance
_geom_bond_site_symmetry_2
C1 C6 1.413(11) .
C1 C2 1.424(11) .
C1 C7 1.429(12) .
C2 C3 1.360(12) .
C2 H2 0.9300 .
C3 C4 1.371(12) .
C3 H3 0.9300 .
C4 C5 1.370(11) .
C4 H4 0.9300 .
C5 C6 1.427(10) .
C5 H5 0.9300 .
C6 O2 1.306(8) .
C7 O1 1.228(9) .
C7 H7 0.9300 .
C8 O3 1.227(10) .
C8 C9 1.435(11) .
C8 H8 0.9300 .
C9 C10 1.404(11) .
C9 C14 1.429(10) .
C10 C11 1.357(13) .
C10 H10 0.9300 .
C11 C12 1.372(13) .
C11 H11 0.9300 .
C12 C13 1.390(11) .
C12 H12 0.9300 .
C13 C14 1.391(11) .
C13 H13 0.9300 .
C14 O4 1.313(8) .
C15 O5 1.291(9) .
C15 C16 1.417(11) .
C15 C20 1.437(11) .
C16 C17 1.390(11) .
C16 H16 0.9300 .
C17 C18 1.367(12) .
C17 H17 0.9300 .
C18 C19 1.389(12) .
C18 H18 0.9300 .
C19 C20 1.409(11) .
C19 H19 0.9300 .
C20 C21 1.417(12) .
C21 O6 1.223(9) .
C21 H21 0.9300 .
C22 C28 1.412(12) .
C22 C23 1.420(11) .
C22 C27 1.426(11) .
C23 O7 1.314(8) .
C23 C24 1.399(11) .
C24 C25 1.379(11) .
C24 H24 0.9300 .
C25 C26 1.396(13) .
C25 H25 0.9300 .
C26 C27 1.365(13) .
C26 H26 0.9300 .
C27 H27 0.9300 .
C28 O8 1.220(10) .
C28 H28 0.9300 .
Er O5 2.242(5) .
Er O4 2.326(5) .
Er O7 2.339(5) .
Er O1 2.346(6) .
Er O8 2.349(6) .
Er O2 2.371(5) .
Er O6 2.371(6) .
Er O3 2.378(6) .
Mn O4 2.152(5) .
Mn O4 2.152(5) 2_567
Mn O7 2.174(5) .
Mn O7 2.174(5) 2_567
Mn O2 2.240(5) .
Mn O2 2.240(5) 2_567
Mn Er 3.2494(7) 2_567

loop_
_geom_torsion_atom_site_label_1
_geom_torsion_atom_site_label_2
_geom_torsion_atom_site_label_3
_geom_torsion_atom_site_label_4
_geom_torsion
_geom_torsion_site_symmetry_1
C6 C1 C2 C3 -2.0(13) .
C7 C1 C2 C3 176.7(9) .
C1 C2 C3 C4 -1.2(14) .
C2 C3 C4 C5 1.6(15) .
C3 C4 C5 C6 1.3(14) .
C2 C1 C6 O2 -175.8(7) .
C7 C1 C6 O2 5.6(13) .
C2 C1 C6 C5 4.7(11) .
C7 C1 C6 C5 -174.0(8) .
C4 C5 C6 O2 176.1(7) .
C4 C5 C6 C1 -4.3(12) .
C6 C1 C7 O1 -1.5(15) .
C2 C1 C7 O1 179.8(9) .
O3 C8 C9 C10 171.1(8) .
O3 C8 C9 C14 -10.7(13) .
C14 C9 C10 C11 -0.3(12) .
C8 C9 C10 C11 177.9(8) .
C9 C10 C11 C12 -1.9(14) .
C10 C11 C12 C13 -0.1(15) .
C11 C12 C13 C14 4.4(14) .
C12 C13 C14 O4 177.4(7) .
C12 C13 C14 C9 -6.3(11) .
C10 C9 C14 O4 -179.4(7) .
C8 C9 C14 O4 2.4(11) .
C10 C9 C14 C13 4.3(10) .
C8 C9 C14 C13 -173.9(7) .
O5 C15 C16 C17 179.8(8) .
C20 C15 C16 C17 0.1(12) .
C15 C16 C17 C18 -3.4(14) .
C16 C17 C18 C19 3.4(14) .
C17 C18 C19 C20 -0.2(14) .
C18 C19 C20 C21 178.6(9) .
C18 C19 C20 C15 -3.0(13) .
O5 C15 C20 C19 -176.7(8) .
C16 C15 C20 C19 2.9(12) .
O5 C15 C20 C21 1.6(13) .
C16 C15 C20 C21 -178.7(8) .
C19 C20 C21 O6 -172.5(9) .
C15 C20 C21 O6 9.2(15) .
C28 C22 C23 O7 -8.4(13) .
C27 C22 C23 O7 178.5(8) .
C28 C22 C23 C24 170.6(8) .
C27 C22 C23 C24 -2.5(12) .
O7 C23 C24 C25 -179.2(8) .
C22 C23 C24 C25 1.8(12) .
C23 C24 C25 C26 1.1(14) .
C24 C25 C26 C27 -3.4(15) .
C25 C26 C27 C22 2.6(15) .
C28 C22 C27 C26 -173.2(9) .
C23 C22 C27 C26 0.3(14) .
C23 C22 C28 O8 7.4(16) .
C27 C22 C28 O8 -179.3(9) .
C1 C7 O1 Er -22.3(14) .
O5 Er O1 C7 -141.3(8) .
O4 Er O1 C7 -15.4(9) .
O7 Er O1 C7 78.9(8) .
O8 Er O1 C7 142.1(8) .
O2 Er O1 C7 26.5(8) .
O6 Er O1 C7 -168.5(7) .
O3 Er O1 C7 -62.8(8) .
C1 C6 O2 Mn 170.8(5) .
C5 C6 O2 Mn -9.6(11) .
C1 C6 O2 Er 14.2(11) .
C5 C6 O2 Er -166.2(5) .
O4 Mn O2 C6 -124.0(6) .
O4 Mn O2 C6 56.0(6) 2_567
O7 Mn O2 C6 152.6(7) .
O7 Mn O2 C6 -27.4(7) 2_567
O2 Mn O2 C6 79(100) 2_567
Er Mn O2 C6 16.4(7) 2_567
O4 Mn O2 Er 39.60(16) .
O4 Mn O2 Er -140.40(16) 2_567
O7 Mn O2 Er -43.81(16) .
O7 Mn O2 Er 136.19(16) 2_567
O2 Mn O2 Er -117(100) 2_567
Er Mn O2 Er 180.000(1) 2_567
O5 Er O2 C6 2.7(9) .
O4 Er O2 C6 125.8(7) .
O7 Er O2 C6 -155.2(7) .
O1 Er O2 C6 -23.1(6) .
O8 Er O2 C6 -93.9(7) .
O6 Er O2 C6 166.9(6) .
O3 Er O2 C6 53.2(7) .
O5 Er O2 Mn -160.5(3) .
O4 Er O2 Mn -37.37(16) .
O7 Er O2 Mn 41.61(16) .
O1 Er O2 Mn 173.7(2) .
O8 Er O2 Mn 103.0(2) .
O6 Er O2 Mn 3.7(3) .
O3 Er O2 Mn -110.0(2) .
C9 C8 O3 Er -17.0(13) .
O5 Er O3 C8 -98.4(7) .
O4 Er O3 C8 32.0(7) .
O7 Er O3 C8 58.3(8) .
O1 Er O3 C8 177.5(7) .
O8 Er O3 C8 -137.2(7) .
O2 Er O3 C8 104.0(7) .
O6 Er O3 C8 -32.0(7) .
C13 C14 O4 Mn 42.8(10) .
C9 C14 O4 Mn -133.3(6) .
C13 C14 O4 Er -149.4(6) .
C9 C14 O4 Er 34.5(9) .
O4 Mn O4 C14 103(100) 2_567
O7 Mn O4 C14 -154.1(6) .
O7 Mn O4 C14 25.9(6) 2_567
O2 Mn O4 C14 130.3(6) .
O2 Mn O4 C14 -49.7(6) 2_567
Er Mn O4 C14 -9.2(7) 2_567
O4 Mn O4 Er -68(100) 2_567
O7 Mn O4 Er 35.03(17) .
O7 Mn O4 Er -144.97(17) 2_567
O2 Mn O4 Er -40.59(16) .
O2 Mn O4 Er 139.41(16) 2_567
Er Mn O4 Er 180.0 2_567
O5 Er O4 C14 19.5(6) .
O7 Er O4 C14 155.3(6) .
O1 Er O4 C14 -89.9(6) .
O8 Er O4 C14 128.3(6) .
O2 Er O4 C14 -132.2(6) .
O6 Er O4 C14 77.0(6) .
O3 Er O4 C14 -41.3(6) .
O5 Er O4 Mn -169.08(17) .
O7 Er O4 Mn -33.27(17) .
O1 Er O4 Mn 81.6(3) .
O8 Er O4 Mn -60.3(3) .
O2 Er O4 Mn 39.23(16) .
O6 Er O4 Mn -111.6(2) .
O3 Er O4 Mn 130.1(2) .
C16 C15 O5 Er 147.4(6) .
C20 C15 O5 Er -33.0(12) .
O4 Er O5 C15 92.7(8) .
O7 Er O5 C15 -7.7(9) .
O1 Er O5 C15 -131.7(8) .
O8 Er O5 C15 -50.9(7) .
O2 Er O5 C15 -156.6(7) .
O6 Er O5 C15 35.1(7) .
O3 Er O5 C15 151.2(8) .
C20 C21 O6 Er 8.7(14) .
O5 Er O6 C21 -22.4(7) .
O4 Er O6 C21 -154.0(8) .
O7 Er O6 C21 129.0(8) .
O1 Er O6 C21 5.7(10) .
O8 Er O6 C21 54.5(8) .
O2 Er O6 C21 165.5(7) .
O3 Er O6 C21 -90.9(8) .
C24 C23 O7 Mn -1.3(11) .
C22 C23 O7 Mn 177.7(5) .
C24 C23 O7 Er 164.2(5) .
C22 C23 O7 Er -16.9(11) .
O4 Mn O7 C23 134.9(7) .
O4 Mn O7 C23 -45.1(7) 2_567
O7 Mn O7 C23 -66(100) 2_567
O2 Mn O7 C23 -145.7(7) .
O2 Mn O7 C23 34.3(7) 2_567
Er Mn O7 C23 -10.4(7) 2_567
O4 Mn O7 Er -34.78(17) .
O4 Mn O7 Er 145.22(17) 2_567
O7 Mn O7 Er 124(100) 2_567
O2 Mn O7 Er 44.60(17) .
O2 Mn O7 Er -135.40(17) 2_567
Er Mn O7 Er 180.000(2) 2_567
O5 Er O7 C23 -17.0(8) .
O4 Er O7 C23 -136.4(7) .
O1 Er O7 C23 93.1(7) .
O8 Er O7 C23 26.8(7) .
O2 Er O7 C23 147.5(7) .
O6 Er O7 C23 -59.5(7) .
O3 Er O7 C23 -162.6(6) .
O5 Er O7 Mn 152.3(2) .
O4 Er O7 Mn 32.88(17) .
O1 Er O7 Mn -97.6(2) .
O8 Er O7 Mn -163.9(2) .
O2 Er O7 Mn -43.20(17) .
O6 Er O7 Mn 109.8(2) .
O3 Er O7 Mn 6.7(4) .
C22 C28 O8 Er 18.4(15) .
O5 Er O8 C28 124.1(8) .
O4 Er O8 C28 0.3(10) .
O7 Er O8 C28 -26.8(8) .
O1 Er O8 C28 -152.3(8) .
O2 Er O8 C28 -85.5(8) .
O6 Er O8 C28 49.3(8) .
O3 Er O8 C28 163.2(7) .
